data_4068761
loop_
_publ_author_name
'Bellott, Brian J.'
'Girolami, Gregory S.'

_publ_section_title
;
 Structures and Properties of Copper Alkene Complexes. Preorganization
 Effects and the Binding of Different Isomers of Cyclododecatriene to
 Copper Triflate
;
_journal_issue 7
_journal_name_full Organometallics
_journal_page_first 2046
_journal_paper_doi 10.1021/om801078c
_journal_volume 28
_journal_year 2009
_chemical_formula_moiety 'C13 H18 Cu F3 O3 S'
_chemical_formula_sum 'C13 H18 Cu F3 O3 S'
_chemical_formula_weight 374.87
_chemical_name_systematic
; 
 ? 
;
_space_group_IT_number 61
_symmetry_cell_setting orthorhombic
_symmetry_space_group_name_Hall '-P 2ac 2ab'
_symmetry_space_group_name_H-M 'P b c a'
_atom_sites_solution_hydrogens geom
_atom_sites_solution_primary direct
_atom_sites_solution_secondary difmap
_audit_creation_method SHELXL-97
_cell_angle_alpha 90.00
_cell_angle_beta 90.00
_cell_angle_gamma 90.00
_cell_formula_units_Z 8
_cell_length_a 8.1718(5)
_cell_length_b 15.3049(9)
_cell_length_c 25.0661(16)
_cell_measurement_reflns_used 3653
_cell_measurement_temperature 198(2)
_cell_measurement_theta_max 19.02
_cell_measurement_theta_min 2.66
_cell_volume 3135.0(3)
_computing_cell_refinement 'Bruker SMART'
_computing_data_collection 'Bruker SMART'
_computing_data_reduction 'Bruker SAINT'
_computing_molecular_graphics 'Bruker SHELXTL'
_computing_publication_material 'Bruker SHELXTL'
_computing_structure_refinement 'SHELXL-97 (Sheldrick, 1997)'
_computing_structure_solution 'SHELXS-97 (Sheldrick, 1990)'
_diffrn_ambient_temperature 198(2)
_diffrn_measured_fraction_theta_full 0.998
_diffrn_measured_fraction_theta_max 0.998
_diffrn_measurement_device_type 'CCD area detector'
_diffrn_measurement_method 'phi and omega scans'
_diffrn_radiation_monochromator graphite
_diffrn_radiation_source 'fine-focus sealed tube'
_diffrn_radiation_type MoK\a
_diffrn_radiation_wavelength 0.71073
_diffrn_reflns_av_R_equivalents 0.0847
_diffrn_reflns_av_sigmaI/netI 0.0607
_diffrn_reflns_limit_h_max 9
_diffrn_reflns_limit_h_min -9
_diffrn_reflns_limit_k_max 18
_diffrn_reflns_limit_k_min -18
_diffrn_reflns_limit_l_max 30
_diffrn_reflns_limit_l_min -30
_diffrn_reflns_number 34869
_diffrn_reflns_theta_full 25.73
_diffrn_reflns_theta_max 25.73
_diffrn_reflns_theta_min 1.62
_exptl_absorpt_coefficient_mu 1.563
_exptl_absorpt_correction_T_max 0.9083
_exptl_absorpt_correction_T_min 0.7250
_exptl_absorpt_correction_type integration
_exptl_crystal_colour colourless
_exptl_crystal_density_diffrn 1.589
_exptl_crystal_density_meas ?
_exptl_crystal_density_method 'not measured'
_exptl_crystal_description tabular
_exptl_crystal_F_000 1536
_exptl_crystal_size_max 0.35
_exptl_crystal_size_mid 0.08
_exptl_crystal_size_min 0.08
_refine_diff_density_max 0.387
_refine_diff_density_min -0.429
_refine_diff_density_rms 0.060
_refine_ls_extinction_method none
_refine_ls_goodness_of_fit_ref 0.936
_refine_ls_hydrogen_treatment mixed
_refine_ls_matrix_type full
_refine_ls_number_parameters 263
_refine_ls_number_reflns 2985
_refine_ls_number_restraints 316
_refine_ls_restrained_S_all 0.926
_refine_ls_R_factor_all 0.1322
_refine_ls_R_factor_gt 0.0519
_refine_ls_shift/su_max 0.001
_refine_ls_shift/su_mean 0.000
_refine_ls_structure_factor_coef Fsqd
_refine_ls_weighting_details 'calc w=1/[\s^2^(Fo^2^)+(0.0870P)^2^+0.0000P] where P=(Fo^2^+2Fc^2^)/3'
_refine_ls_weighting_scheme calc
_refine_ls_wR_factor_gt 0.1404
_refine_ls_wR_factor_ref 0.1676
_reflns_number_gt 1254
_reflns_number_total 2985
_reflns_threshold_expression >2sigma(I)
_cod_data_source_file om801078c_si_002.cif
_cod_data_source_block g97oface
_cod_depositor_comments
;
The following automatic conversions were performed:

'_symmetry_cell_setting' value 'Orthorhombic' changed to
'orthorhombic' according to
/home/saulius/struct/CIF-dictionaries/cif_core.dic dictionary named
'cif_core.dic' version 2.4.2 from 2011-04-26.

Automatic conversion script
Id: cif_fix_values 1715 2011-07-08 13:25:40Z adriana 

The following automatic conversions were performed:

'_exptl_crystal_density_meas' value 'not measured' was changed to '?'
- the value is perceived as not measured.

Automatic conversion script
Id: cif_fix_values 3008 2015-01-20 13:52:24Z robertas 
;
_cod_original_sg_symbol_H-M Pbca
_cod_database_code 4068761

loop_
_symmetry_equiv_pos_as_xyz
'x, y, z'
'-x+1/2, -y, z+1/2'
'-x, y+1/2, -z+1/2'
'x+1/2, -y+1/2, -z'
'-x, -y, -z'
'x-1/2, y, -z-1/2'
'x, -y-1/2, z-1/2'
'-x-1/2, y-1/2, z'

loop_
_atom_site_label
_atom_site_type_symbol
_atom_site_fract_x
_atom_site_fract_y
_atom_site_fract_z
_atom_site_U_iso_or_equiv
_atom_site_adp_type
_atom_site_occupancy
_atom_site_symmetry_multiplicity
_atom_site_calc_flag
_atom_site_refinement_flags
_atom_site_disorder_assembly
_atom_site_disorder_group
Cu1 Cu 0.15460(9) 0.06331(5) 0.10025(3) 0.0799(3) Uani 1 1 d . . .
C1 C 0.4016(11) 0.0150(5) 0.0765(4) 0.113(3) Uani 1 1 d U A .
H1 H 0.3811 -0.0441 0.0860 0.135 Uiso 1 1 calc R . .
C2 C 0.3275(9) 0.0443(5) 0.0336(3) 0.110(2) Uani 1 1 d U A .
H2A H 0.2519 0.0056 0.0172 0.132 Uiso 1 1 calc R . .
C3 C 0.3489(9) 0.1332(5) 0.0070(3) 0.117(3) Uani 1 1 d U . .
H3A H 0.4569 0.1574 0.0172 0.141 Uiso 1 1 calc R A .
H3B H 0.3482 0.1254 -0.0322 0.141 Uiso 1 1 calc R . .
C4 C 0.2178(8) 0.1976(4) 0.0221(3) 0.100(2) Uani 1 1 d U A .
H4A H 0.2560 0.2326 0.0529 0.120 Uiso 1 1 calc R . .
H4B H 0.1994 0.2381 -0.0081 0.120 Uiso 1 1 calc R . .
C5 C 0.0618(9) 0.1552(5) 0.0361(3) 0.098(2) Uani 1 1 d U A .
H5 H 0.0225 0.1135 0.0111 0.117 Uiso 1 1 calc R . .
C6 C -0.0301(9) 0.1670(5) 0.0783(4) 0.107(2) Uani 1 1 d U A .
H6 H -0.1246 0.1311 0.0809 0.128 Uiso 1 1 calc R . .
C7 C -0.0035(12) 0.2304(6) 0.1227(4) 0.147(3) Uani 1 1 d U . .
H7A H -0.0944 0.2732 0.1232 0.176 Uiso 1 1 calc R A .
H7B H 0.0995 0.2628 0.1163 0.176 Uiso 1 1 calc R . .
C8 C 0.0061(12) 0.1845(6) 0.1773(3) 0.145(3) Uani 1 1 d U A .
H8A H -0.0969 0.1520 0.1835 0.174 Uiso 1 1 calc R . .
H8B H 0.0155 0.2294 0.2056 0.174 Uiso 1 1 calc R . .
C9 C 0.1513(14) 0.1207(6) 0.1821(3) 0.129(3) Uani 1 1 d U A .
H9 H 0.1367 0.0676 0.2012 0.155 Uiso 1 1 calc R . .
C10 C 0.2903(13) 0.1369(6) 0.1613(3) 0.120(3) Uani 1 1 d U A .
H10 H 0.3010 0.1886 0.1406 0.144 Uiso 1 1 calc R . .
C11 C 0.4423(12) 0.0780(7) 0.1674(4) 0.147(3) Uani 1 1 d U . .
H11A H 0.5225 0.1057 0.1917 0.176 Uiso 1 1 calc R A .
H11B H 0.4106 0.0208 0.1825 0.176 Uiso 1 1 calc R . .
C12 C 0.5169(10) 0.0659(6) 0.1127(5) 0.145(4) Uani 1 1 d U A .
H12A H 0.6218 0.0339 0.1161 0.174 Uiso 1 1 calc R . .
H12B H 0.5401 0.1237 0.0967 0.174 Uiso 1 1 calc R . .
S1A S -0.0001(8) -0.1203(3) 0.1294(3) 0.0839(14) Uani 0.753(7) 1 d PDU A 1
O1A O -0.0249(7) -0.0350(3) 0.1066(2) 0.0804(19) Uani 0.753(7) 1 d PDU A 1
O2A O 0.1642(8) -0.1304(5) 0.1515(4) 0.164(4) Uani 0.753(7) 1 d PDU A 1
O3A O -0.0597(16) -0.1902(5) 0.1002(5) 0.142(5) Uani 0.753(7) 1 d PDU A 1
C13A C -0.1183(13) -0.1163(7) 0.1888(4) 0.116(4) Uani 0.753(7) 1 d PDU A 1
F1A F -0.0690(18) -0.0581(7) 0.2233(5) 0.233(8) Uani 0.753(7) 1 d PDU A 1
F2A F -0.1107(15) -0.1928(7) 0.2122(5) 0.192(6) Uani 0.753(7) 1 d PDU A 1
F3A F -0.2734(9) -0.1016(5) 0.1779(3) 0.164(4) Uani 0.753(7) 1 d PDU A 1
S1B S -0.0485(18) -0.1166(11) 0.1240(6) 0.086(5) Uani 0.247(7) 1 d PDU A 2
O1B O 0.106(2) -0.0733(13) 0.1208(9) 0.113(7) Uani 0.247(7) 1 d PDU A 2
O2B O -0.183(2) -0.0722(13) 0.0998(9) 0.166(13) Uani 0.247(7) 1 d PDU A 2
O3B O -0.045(3) -0.2090(9) 0.1142(15) 0.079(8) Uani 0.247(7) 1 d PDU A 2
C13B C -0.087(2) -0.1254(17) 0.1931(7) 0.148(13) Uani 0.247(7) 1 d PDU A 2
F1B F -0.199(3) -0.179(2) 0.2107(13) 0.137(11) Uani 0.247(7) 1 d PDU A 2
F2B F -0.130(4) -0.0461(17) 0.2066(12) 0.165(12) Uani 0.247(7) 1 d PDU A 2
F3B F 0.050(3) -0.145(2) 0.2169(10) 0.231(13) Uani 0.247(7) 1 d PDU A 2

loop_
_atom_site_aniso_label
_atom_site_aniso_U_11
_atom_site_aniso_U_22
_atom_site_aniso_U_33
_atom_site_aniso_U_23
_atom_site_aniso_U_13
_atom_site_aniso_U_12
Cu1 0.0849(6) 0.0655(5) 0.0891(6) 0.0012(4) 0.0112(4) -0.0088(4)
C1 0.102(6) 0.068(5) 0.168(8) 0.035(5) 0.044(6) 0.022(4)
C2 0.116(6) 0.087(5) 0.126(6) 0.002(5) 0.045(5) 0.006(4)
C3 0.096(5) 0.123(6) 0.133(6) 0.056(5) 0.033(4) 0.018(4)
C4 0.091(5) 0.095(5) 0.113(5) 0.027(4) -0.004(4) 0.000(4)
C5 0.086(5) 0.109(5) 0.097(5) 0.015(4) -0.002(4) 0.000(4)
C6 0.074(5) 0.118(6) 0.128(6) 0.014(5) 0.002(5) 0.012(4)
C7 0.154(7) 0.132(7) 0.155(8) 0.011(7) 0.053(7) 0.048(6)
C8 0.175(9) 0.146(7) 0.112(7) -0.031(6) 0.035(6) 0.046(7)
C9 0.171(9) 0.122(7) 0.094(6) -0.012(5) -0.005(6) -0.041(7)
C10 0.130(7) 0.123(7) 0.108(6) 0.004(5) -0.025(5) -0.037(6)
C11 0.115(7) 0.174(9) 0.152(8) 0.046(7) -0.053(7) -0.025(6)
C12 0.070(5) 0.144(8) 0.220(11) 0.066(8) -0.001(6) 0.023(5)
S1A 0.101(3) 0.053(2) 0.097(3) 0.0104(17) -0.003(2) -0.010(2)
O1A 0.082(4) 0.065(3) 0.094(4) 0.019(3) -0.020(3) -0.006(3)
O2A 0.096(6) 0.118(6) 0.277(11) 0.084(7) -0.011(6) 0.004(4)
O3A 0.261(12) 0.076(6) 0.091(6) 0.000(6) -0.007(6) -0.034(7)
C13A 0.167(12) 0.097(9) 0.083(8) -0.009(7) -0.011(9) -0.036(9)
F1A 0.350(18) 0.240(12) 0.108(8) -0.072(7) 0.031(9) -0.134(12)
F2A 0.237(14) 0.194(9) 0.144(7) 0.103(7) 0.023(9) -0.012(8)
F3A 0.131(6) 0.134(6) 0.227(9) 0.029(6) 0.064(6) 0.004(5)
S1B 0.102(10) 0.082(9) 0.075(8) -0.018(6) 0.025(7) 0.001(6)
O1B 0.115(14) 0.099(14) 0.126(14) 0.027(12) 0.007(12) -0.019(13)
O2B 0.16(2) 0.19(2) 0.143(19) -0.050(16) -0.102(16) 0.111(19)
O3B 0.083(14) 0.035(9) 0.12(2) 0.019(11) 0.013(11) 0.009(8)
C13B 0.19(2) 0.15(2) 0.10(2) 0.01(2) 0.00(2) -0.05(2)
F1B 0.15(2) 0.15(2) 0.112(16) -0.015(15) 0.051(14) -0.100(16)
F2B 0.163(19) 0.25(3) 0.078(16) -0.068(16) 0.068(15) -0.052(18)
F3B 0.24(3) 0.36(3) 0.091(15) 0.050(19) -0.068(18) -0.11(3)

loop_
_atom_type_symbol
_atom_type_description
_atom_type_scat_dispersion_real
_atom_type_scat_dispersion_imag
_atom_type_scat_source
C C 0.0033 0.0016 'International Tables Vol C Tables 4.2.6.8 and 6.1.1.4'
H H 0.0000 0.0000 'International Tables Vol C Tables 4.2.6.8 and 6.1.1.4'
O O 0.0106 0.0060 'International Tables Vol C Tables 4.2.6.8 and 6.1.1.4'
F F 0.0171 0.0103 'International Tables Vol C Tables 4.2.6.8 and 6.1.1.4'
S S 0.1246 0.1234 'International Tables Vol C Tables 4.2.6.8 and 6.1.1.4'
Cu Cu 0.3201 1.2651 'International Tables Vol C Tables 4.2.6.8 and 6.1.1.4'

loop_
_geom_angle_atom_site_label_1
_geom_angle_atom_site_label_2
_geom_angle_atom_site_label_3
_geom_angle
O1A Cu1 O1B 34.3(4)
O1A Cu1 C10 131.6(3)
O1B Cu1 C10 114.7(6)
O1A Cu1 C2 114.1(2)
O1B Cu1 C2 99.7(6)
C10 Cu1 C2 105.7(4)
O1A Cu1 C1 114.4(3)
O1B Cu1 C1 84.9(5)
C10 Cu1 C1 84.2(4)
C2 Cu1 C1 34.4(3)
O1A Cu1 C9 101.8(3)
O1B Cu1 C9 99.1(6)
C10 Cu1 C9 33.4(3)
C2 Cu1 C9 139.1(4)
C1 Cu1 C9 112.7(4)
O1A Cu1 C6 93.1(3)
O1B Cu1 C6 127.3(5)
C10 Cu1 C6 98.4(3)
C2 Cu1 C6 109.6(3)
C1 Cu1 C6 140.6(3)
C9 Cu1 C6 86.5(4)
O1A Cu1 C5 105.3(2)
O1B Cu1 C5 134.3(6)
C10 Cu1 C5 110.2(3)
C2 Cu1 C5 76.0(3)
C1 Cu1 C5 108.6(3)
C9 Cu1 C5 113.8(3)
C6 Cu1 C5 33.7(2)
C2 C1 C12 126.9(7)
C2 C1 Cu1 71.9(4)
C12 C1 Cu1 103.4(5)
C2 C1 H1 116.6
C12 C1 H1 116.6
Cu1 C1 H1 95.1
C1 C2 C3 127.5(8)
C1 C2 Cu1 73.7(4)
C3 C2 Cu1 106.6(5)
C1 C2 H2A 116.3
C3 C2 H2A 116.3
Cu1 C2 H2A 89.6
C4 C3 C2 113.2(5)
C4 C3 H3A 108.9
C2 C3 H3A 108.9
C4 C3 H3B 108.9
C2 C3 H3B 108.9
H3A C3 H3B 107.8
C5 C4 C3 112.8(6)
C5 C4 H4A 109.0
C3 C4 H4A 109.0
C5 C4 H4B 109.0
C3 C4 H4B 109.0
H4A C4 H4B 107.8
C6 C5 C4 128.9(7)
C6 C5 Cu1 72.8(4)
C4 C5 Cu1 98.8(4)
C6 C5 H5 115.6
C4 C5 H5 115.6
Cu1 C5 H5 99.5
C5 C6 C7 127.5(8)
C5 C6 Cu1 73.5(4)
C7 C6 Cu1 100.2(5)
C5 C6 H6 116.3
C7 C6 H6 116.3
Cu1 C6 H6 96.9
C6 C7 C8 112.0(7)
C6 C7 H7A 109.2
C8 C7 H7A 109.2
C6 C7 H7B 109.2
C8 C7 H7B 109.2
H7A C7 H7B 107.9
C7 C8 C9 113.4(7)
C7 C8 H8A 108.9
C9 C8 H8A 108.9
C7 C8 H8B 108.9
C9 C8 H8B 108.9
H8A C8 H8B 107.7
C10 C9 C8 122.1(9)
C10 C9 Cu1 71.9(5)
C8 C9 Cu1 100.8(5)
C10 C9 H9 118.9
C8 C9 H9 118.9
Cu1 C9 H9 97.3
C9 C10 C11 124.3(10)
C9 C10 Cu1 74.7(5)
C11 C10 Cu1 100.2(6)
C9 C10 H10 117.8
C11 C10 H10 117.8
Cu1 C10 H10 95.4
C12 C11 C10 107.9(7)
C12 C11 H11A 110.1
C10 C11 H11A 110.1
C12 C11 H11B 110.1
C10 C11 H11B 110.1
H11A C11 H11B 108.4
C11 C12 C1 110.7(7)
C11 C12 H12A 109.5
C1 C12 H12A 109.5
C11 C12 H12B 109.5
C1 C12 H12B 109.5
H12A C12 H12B 108.1
O3A S1A O1A 116.1(7)
O3A S1A O2A 116.2(6)
O1A S1A O2A 112.1(5)
O3A S1A C13A 106.2(8)
O1A S1A C13A 103.1(6)
O2A S1A C13A 100.8(6)
S1A O1A Cu1 125.4(5)
F1A C13A F2A 107.4(8)
F1A C13A F3A 108.5(9)
F2A C13A F3A 106.9(8)
F1A C13A S1A 114.2(10)
F2A C13A S1A 108.6(9)
F3A C13A S1A 110.8(7)
O2B S1B O1B 115.8(9)
O2B S1B O3B 114.4(9)
O1B S1B O3B 115.4(9)
O2B S1B C13B 108.4(15)
O1B S1B C13B 104.5(14)
O3B S1B C13B 96(2)
S1B O1B Cu1 128.2(12)
F1B C13B F2B 108.1(10)
F1B C13B F3B 107.9(10)
F2B C13B F3B 108.6(11)
F1B C13B S1B 120(2)
F2B C13B S1B 103.4(18)
F3B C13B S1B 108.1(16)

loop_
_geom_bond_atom_site_label_1
_geom_bond_atom_site_label_2
_geom_bond_distance
Cu1 O1A 2.108(5)
Cu1 O1B 2.191(19)
Cu1 C10 2.199(7)
Cu1 C2 2.208(7)
Cu1 C1 2.230(7)
Cu1 C9 2.232(8)
Cu1 C6 2.259(7)
Cu1 C5 2.267(6)
C1 C2 1.314(10)
C1 C12 1.522(12)
C1 H1 0.9500
C2 C3 1.524(10)
C2 H2A 0.9500
C3 C4 1.505(8)
C3 H3A 0.9900
C3 H3B 0.9900
C4 C5 1.473(8)
C4 H4A 0.9900
C4 H4B 0.9900
C5 C6 1.310(9)
C5 H5 0.9500
C6 C7 1.493(11)
C6 H6 0.9500
C7 C8 1.540(11)
C7 H7A 0.9900
C7 H7B 0.9900
C8 C9 1.542(12)
C8 H8A 0.9900
C8 H8B 0.9900
C9 C10 1.274(10)
C9 H9 0.9500
C10 C11 1.542(12)
C10 H10 0.9500
C11 C12 1.511(12)
C11 H11A 0.9900
C11 H11B 0.9900
C12 H12A 0.9900
C12 H12B 0.9900
S1A O3A 1.386(9)
S1A O1A 1.439(7)
S1A O2A 1.460(9)
S1A C13A 1.775(10)
C13A F1A 1.305(8)
C13A F2A 1.310(8)
C13A F3A 1.316(9)
S1B O2B 1.426(9)
S1B O1B 1.426(9)
S1B O3B 1.436(9)
S1B C13B 1.766(13)
C13B F1B 1.306(10)
C13B F2B 1.307(10)
C13B F3B 1.308(10)
